data_7111002
loop_
_publ_author_name
'Catalano, Vincent J.'
'Bennett, Byron L.'
'Noll, Bruce C.'

_publ_section_title
;
 Pt(0) and Pd(0) based metallocryptands: metallophilic hosts for Pb(ii)
 ion
;
_journal_issue 15
_journal_name_full 'Chemical Communications'
_journal_page_first 1413
_journal_paper_doi 10.1039/b003758n
_journal_year 2000
_chemical_formula_sum 'C112 H78 Cl6 N6 O8 P6 Pb Pd2'
_chemical_formula_weight 2454.31
_chemical_name_common 1
_chemical_name_systematic
; 
 ? 
;
_space_group_IT_number 33
_symmetry_cell_setting orthorhombic
_symmetry_space_group_name_Hall 'P 2c -2n'
_symmetry_space_group_name_H-M 'P n a 21'
_atom_sites_solution_hydrogens geom
_atom_sites_solution_primary direct
_atom_sites_solution_secondary difmap
_audit_creation_method SHELXL-97
_cell_angle_alpha 90.00
_cell_angle_beta 90.00
_cell_angle_gamma 90.00
_cell_formula_units_Z 4
_cell_length_a 26.665(7)
_cell_length_b 14.449(3)
_cell_length_c 25.967(5)
_cell_measurement_temperature 143(2)
_cell_volume 10005(4)
_computing_cell_refinement 'Siemens SAINT (1995)'
_computing_data_collection 'Siemens SMART (1995)'
_computing_data_reduction 'Siemens SHELXTL (1997)'
_computing_molecular_graphics 'Siemens SHELXTL (1997)'
_computing_publication_material 'Siemens SHELXTL (1997)'
_computing_structure_refinement 'SHELXL-97 (Sheldrick, 1997)'
_computing_structure_solution 'SHELXS-97 (Sheldrick, 1990)'
_diffrn_ambient_temperature 143(2)
_diffrn_measured_fraction_theta_full 0.999
_diffrn_measured_fraction_theta_max 0.999
_diffrn_measurement_device_type 'Siemens SMART CCD'
_diffrn_measurement_method '0.3\o \w scan'
_diffrn_radiation_monochromator graphite
_diffrn_radiation_source 'sealed tube'
_diffrn_radiation_type MoK\a
_diffrn_radiation_wavelength 0.71073
_diffrn_reflns_av_R_equivalents 0.0452
_diffrn_reflns_av_sigmaI/netI 0.0871
_diffrn_reflns_limit_h_max 37
_diffrn_reflns_limit_h_min -31
_diffrn_reflns_limit_k_max 20
_diffrn_reflns_limit_k_min -16
_diffrn_reflns_limit_l_max 36
_diffrn_reflns_limit_l_min -36
_diffrn_reflns_number 87599
_diffrn_reflns_theta_full 30.00
_diffrn_reflns_theta_max 30.00
_diffrn_reflns_theta_min 1.60
_diffrn_standards_decay_% 1
_exptl_absorpt_coefficient_mu 2.353
_exptl_absorpt_correction_type multi-scan
_exptl_absorpt_process_details 'Blessing, Acta Cryst. (1995) A51 33-38.'
_exptl_crystal_colour green
_exptl_crystal_density_diffrn 1.629
_exptl_crystal_density_method 'not measured'
_exptl_crystal_description block
_exptl_crystal_F_000 4888
_exptl_crystal_size_max 0.32
_exptl_crystal_size_mid 0.28
_exptl_crystal_size_min 0.21
_refine_diff_density_max 2.016
_refine_diff_density_min -2.359
_refine_diff_density_rms 0.131
_refine_ls_abs_structure_details 'Flack H D (1983), Acta Cryst. A39, 876-881'
_refine_ls_abs_structure_Flack -0.0064(18)
_refine_ls_extinction_method none
_refine_ls_goodness_of_fit_ref 0.926
_refine_ls_hydrogen_treatment mixed
_refine_ls_matrix_type full
_refine_ls_number_parameters 1308
_refine_ls_number_reflns 28762
_refine_ls_number_restraints 13
_refine_ls_restrained_S_all 0.926
_refine_ls_R_factor_all 0.0523
_refine_ls_R_factor_gt 0.0396
_refine_ls_shift/su_max 2.795
_refine_ls_shift/su_mean 0.039
_refine_ls_structure_factor_coef Fsqd
_refine_ls_weighting_details 'calc w=1/[\s^2^(Fo^2^)+(0.0000P)^2^+0.0000P] where P=(Fo^2^+2Fc^2^)/3'
_refine_ls_weighting_scheme calc
_refine_ls_wR_factor_gt 0.0762
_refine_ls_wR_factor_ref 0.0803
_reflns_number_gt 23756
_reflns_number_total 28762
_reflns_threshold_expression >2sigma(I)
_cod_data_source_file b003758nsup1.cif
_cod_data_source_block bc331
_cod_depositor_comments
;
The following automatic conversions were performed:

'_symmetry_cell_setting' value 'Orthorhombic' changed to
'orthorhombic' according to
/home/saulius/struct/CIF-dictionaries/cif_core.dic dictionary named
'cif_core.dic' version 2.4.2 from 2011-04-26.

Automatic conversion script
Id: cif_fix_values 1891 2012-01-12 08:04:46Z andrius 
;
_cod_original_sg_symbol_H-M Pna2(1)
_cod_database_code 7111002

loop_
_symmetry_equiv_pos_as_xyz
'x, y, z'
'-x, -y, z+1/2'
'x+1/2, -y+1/2, z'
'-x+1/2, y+1/2, z+1/2'

loop_
_atom_site_label
_atom_site_type_symbol
_atom_site_fract_x
_atom_site_fract_y
_atom_site_fract_z
_atom_site_U_iso_or_equiv
_atom_site_adp_type
_atom_site_occupancy
_atom_site_symmetry_multiplicity
_atom_site_calc_flag
_atom_site_refinement_flags
_atom_site_disorder_assembly
_atom_site_disorder_group
Pd1 Pd 0.849083(10) 0.57018(2) -0.115138(11) 0.01397(6) Uani 1 1 d . . .
Pd2 Pd 0.864339(10) 0.625094(19) 0.089941(10) 0.01352(5) Uani 1 1 d . . .
Pb1 Pb 0.857662(6) 0.596624(13) -0.012211(6) 0.02572(4) Uani 1 1 d . . .
P1 P 0.83956(4) 0.41035(6) -0.11142(4) 0.01563(19) Uani 1 1 d . . .
P2 P 0.94605(4) 0.68265(6) 0.08675(4) 0.01451(18) Uani 1 1 d . . .
P3 P 0.77784(4) 0.66433(7) -0.12155(4) 0.01595(19) Uani 1 1 d . . .
P4 P 0.84992(4) 0.47290(7) 0.11413(4) 0.0169(2) Uani 1 1 d . . .
P5 P 0.92892(4) 0.62714(7) -0.13425(4) 0.0161(2) Uani 1 1 d . . .
P6 P 0.79990(4) 0.73506(7) 0.09584(4) 0.01523(19) Uani 1 1 d . . .
Cl1 Cl 0.30781(3) 0.91212(6) 0.58371(4) 0.02018(19) Uani 1 1 d . . .
Cl2 Cl 0.95342(5) 0.89201(7) 0.35426(4) 0.0300(2) Uani 1 1 d . . .
O1 O 0.31715(13) 0.9887(2) 0.61724(12) 0.0353(8) Uani 1 1 d . . .
O2 O 0.31306(12) 0.9420(2) 0.53086(11) 0.0325(8) Uani 1 1 d . . .
O3 O 0.34348(10) 0.8398(2) 0.59362(12) 0.0283(7) Uani 1 1 d . . .
O4 O 0.25804(10) 0.8773(2) 0.59165(12) 0.0299(7) Uani 1 1 d . . .
O5 O 0.96472(12) 0.9318(2) 0.40425(11) 0.0289(7) Uani 1 1 d . . .
O6 O 0.94127(14) 0.7971(2) 0.35939(13) 0.0427(9) Uani 1 1 d . . .
O7 O 0.9962(2) 0.9015(3) 0.32235(16) 0.0844(19) Uani 1 1 d . . .
O8 O 0.9114(2) 0.9392(3) 0.33294(17) 0.096(2) Uani 1 1 d . . .
N1 N 0.91616(12) 0.4208(2) -0.04352(12) 0.0150(6) Uani 1 1 d . . .
N2 N 0.96377(12) 0.5396(2) 0.02415(11) 0.0146(6) Uani 1 1 d . . .
N3 N 0.74304(12) 0.5663(2) -0.04124(12) 0.0167(7) Uani 1 1 d . . .
N4 N 0.77377(12) 0.4780(2) 0.04737(12) 0.0173(7) Uani 1 1 d . . .
N5 N 0.90189(12) 0.7676(2) -0.07269(12) 0.0161(7) Uani 1 1 d . . .
N6 N 0.84255(12) 0.8096(2) 0.01184(12) 0.0163(6) Uani 1 1 d . . .
C1 C 0.89438(14) 0.3622(3) -0.07702(14) 0.0158(8) Uani 1 1 d . . .
C2 C 0.91427(15) 0.2751(3) -0.08872(15) 0.0203(8) Uani 1 1 d . . .
H2A H 0.8964 0.2345 -0.1109 0.024 Uiso 1 1 calc R . .
C3 C 0.95966(15) 0.2480(3) -0.06817(15) 0.0208(8) Uani 1 1 d . . .
H3A H 0.9732 0.1885 -0.0751 0.025 Uiso 1 1 calc R . .
C4 C 0.98544(15) 0.3118(3) -0.03644(14) 0.0184(8) Uani 1 1 d . . .
C5 C 0.96207(14) 0.3960(3) -0.02386(13) 0.0163(8) Uani 1 1 d . . .
C6 C 0.98842(14) 0.4614(3) 0.00830(14) 0.0160(8) Uani 1 1 d . . .
C7 C 1.03727(15) 0.4406(3) 0.02480(14) 0.0178(8) Uani 1 1 d . . .
C8 C 1.06221(15) 0.5033(3) 0.05741(15) 0.0204(8) Uani 1 1 d . . .
H8A H 1.0960 0.4928 0.0675 0.025 Uiso 1 1 calc R . .
C9 C 1.03644(15) 0.5804(3) 0.07449(15) 0.0187(8) Uani 1 1 d . . .
H9A H 1.0519 0.6231 0.0973 0.022 Uiso 1 1 calc R . .
C10 C 0.98697(15) 0.5946(3) 0.05763(14) 0.0164(8) Uani 1 1 d . . .
C11 C 1.03510(14) 0.2920(3) -0.01845(16) 0.0205(8) Uani 1 1 d . . .
H11A H 1.0503 0.2344 -0.0268 0.025 Uiso 1 1 calc R . .
C12 C 1.06078(15) 0.3547(3) 0.01038(15) 0.0206(8) Uani 1 1 d . . .
H12A H 1.0942 0.3418 0.0210 0.025 Uiso 1 1 calc R . .
C13 C 0.72749(15) 0.6077(3) -0.08463(15) 0.0180(8) Uani 1 1 d . . .
C14 C 0.67778(15) 0.6026(3) -0.10245(16) 0.0229(9) Uani 1 1 d . . .
H14A H 0.6680 0.6346 -0.1328 0.027 Uiso 1 1 calc R . .
C15 C 0.64372(15) 0.5510(3) -0.07553(15) 0.0240(9) Uani 1 1 d . . .
H15A H 0.6100 0.5469 -0.0870 0.029 Uiso 1 1 calc R . .
C16 C 0.65899(15) 0.5040(3) -0.03089(15) 0.0212(8) Uani 1 1 d . . .
C17 C 0.70948(13) 0.5140(2) -0.01484(15) 0.0167(7) Uani 1 1 d . . .
C18 C 0.72616(15) 0.4652(3) 0.03076(15) 0.0178(8) Uani 1 1 d . . .
C19 C 0.69126(15) 0.4075(3) 0.05763(15) 0.0196(8) Uani 1 1 d . . .
C20 C 0.70772(16) 0.3634(3) 0.10285(15) 0.0229(9) Uani 1 1 d . . .
H20A H 0.6862 0.3225 0.1210 0.027 Uiso 1 1 calc R . .
C21 C 0.75552(17) 0.3804(3) 0.12046(16) 0.0252(9) Uani 1 1 d . . .
H21A H 0.7669 0.3533 0.1517 0.030 Uiso 1 1 calc R . .
C22 C 0.78732(15) 0.4382(3) 0.09183(16) 0.0195(8) Uani 1 1 d . . .
C23 C 0.62562(15) 0.4449(3) -0.00315(16) 0.0241(9) Uani 1 1 d . . .
H23A H 0.5920 0.4381 -0.0147 0.029 Uiso 1 1 calc R . .
C24 C 0.64097(15) 0.3983(3) 0.03943(18) 0.0239(9) Uani 1 1 d . . .
H24A H 0.6181 0.3592 0.0572 0.029 Uiso 1 1 calc R . .
C25 C 0.93080(14) 0.7480(2) -0.11320(15) 0.0182(7) Uani 1 1 d . . .
C26 C 0.95605(15) 0.8167(3) -0.14228(15) 0.0216(9) Uani 1 1 d . . .
H26A H 0.9778 0.7999 -0.1697 0.026 Uiso 1 1 calc R . .
C27 C 0.94845(15) 0.9077(3) -0.13014(15) 0.0208(8) Uani 1 1 d . . .
H27A H 0.9654 0.9551 -0.1487 0.025 Uiso 1 1 calc R . .
C28 C 0.91514(15) 0.9307(3) -0.08975(14) 0.0176(8) Uani 1 1 d . . .
C29 C 0.89382(14) 0.8577(3) -0.06048(15) 0.0155(7) Uani 1 1 d . . .
C30 C 0.86071(14) 0.8804(2) -0.01793(15) 0.0147(7) Uani 1 1 d . . .
C31 C 0.85010(14) 0.9746(3) -0.00803(16) 0.0188(8) Uani 1 1 d . . .
C32 C 0.81886(15) 0.9951(3) 0.03389(15) 0.0195(8) Uani 1 1 d . . .
H32A H 0.8090 1.0572 0.0405 0.023 Uiso 1 1 calc R . .
C33 C 0.80263(16) 0.9245(3) 0.06542(15) 0.0196(8) Uani 1 1 d . . .
H33A H 0.7830 0.9375 0.0951 0.024 Uiso 1 1 calc R . .
C34 C 0.81559(15) 0.8331(3) 0.05290(14) 0.0176(8) Uani 1 1 d . . .
C35 C 0.90266(15) 1.0245(3) -0.07899(15) 0.0214(8) Uani 1 1 d . . .
H35A H 0.9168 1.0725 -0.0993 0.026 Uiso 1 1 calc R . .
C36 C 0.87093(15) 1.0461(3) -0.04032(15) 0.0199(8) Uani 1 1 d . . .
H36A H 0.8622 1.1090 -0.0343 0.024 Uiso 1 1 calc R . .
C37 C 0.84539(15) 0.3548(3) -0.17550(15) 0.0201(8) Uani 1 1 d . . .
C38 C 0.86830(16) 0.4040(3) -0.21441(16) 0.0238(9) Uani 1 1 d . . .
H38A H 0.8807 0.4645 -0.2078 0.029 Uiso 1 1 calc R . .
C39 C 0.87339(18) 0.3654(3) -0.26367(18) 0.0324(11) Uani 1 1 d . . .
H39A H 0.8893 0.3995 -0.2903 0.039 Uiso 1 1 calc R . .
C40 C 0.85506(17) 0.2772(4) -0.27343(19) 0.0367(12) Uani 1 1 d . . .
H40A H 0.8584 0.2508 -0.3068 0.044 Uiso 1 1 calc R . .
C41 C 0.83201(18) 0.2281(3) -0.23466(19) 0.0347(11) Uani 1 1 d . . .
H41A H 0.8198 0.1675 -0.2414 0.042 Uiso 1 1 calc R . .
C42 C 0.82629(17) 0.2662(3) -0.18557(17) 0.0264(9) Uani 1 1 d . . .
H42A H 0.8096 0.2324 -0.1593 0.032 Uiso 1 1 calc R . .
C43 C 0.78679(15) 0.3462(3) -0.08391(15) 0.0178(8) Uani 1 1 d . . .
C44 C 0.73984(15) 0.3572(3) -0.10757(16) 0.0242(9) Uani 1 1 d . . .
H44A H 0.7363 0.3992 -0.1355 0.029 Uiso 1 1 calc R . .
C45 C 0.69869(17) 0.3075(3) -0.09071(18) 0.0288(10) Uani 1 1 d . . .
H45A H 0.6672 0.3143 -0.1074 0.035 Uiso 1 1 calc R . .
C46 C 0.70369(17) 0.2476(3) -0.04912(17) 0.0293(10) Uani 1 1 d . . .
H46A H 0.6756 0.2129 -0.0375 0.035 Uiso 1 1 calc R . .
C47 C 0.74973(17) 0.2384(3) -0.02468(18) 0.0316(11) Uani 1 1 d . . .
H47A H 0.7529 0.1983 0.0041 0.038 Uiso 1 1 calc R . .
C48 C 0.79115(16) 0.2873(3) -0.04189(16) 0.0232(9) Uani 1 1 d . . .
H48A H 0.8225 0.2805 -0.0250 0.028 Uiso 1 1 calc R . .
C49 C 0.96641(14) 0.7901(3) 0.05623(14) 0.0175(8) Uani 1 1 d . . .
C50 C 0.94574(15) 0.8732(3) 0.07496(16) 0.0216(9) Uani 1 1 d . . .
H50A H 0.9222 0.8719 0.1024 0.026 Uiso 1 1 calc R . .
C51 C 0.95990(18) 0.9567(3) 0.05322(18) 0.0297(10) Uani 1 1 d . . .
H51A H 0.9467 1.0129 0.0665 0.036 Uiso 1 1 calc R . .
C52 C 0.99316(18) 0.9591(3) 0.01220(18) 0.0315(11) Uani 1 1 d . . .
H52A H 1.0020 1.0166 -0.0030 0.038 Uiso 1 1 calc R . .
C53 C 1.01349(16) 0.8777(3) -0.00658(17) 0.0289(10) Uani 1 1 d . . .
H53A H 1.0365 0.8793 -0.0345 0.035 Uiso 1 1 calc R . .
C54 C 1.00025(16) 0.7939(3) 0.01535(15) 0.0228(9) Uani 1 1 d . . .
H54A H 1.0144 0.7382 0.0024 0.027 Uiso 1 1 calc R . .
C55 C 0.97107(14) 0.6932(3) 0.15232(15) 0.0177(8) Uani 1 1 d . . .
C56 C 0.95503(15) 0.6277(3) 0.18868(16) 0.0221(9) Uani 1 1 d . . .
H56A H 0.9342 0.5780 0.1780 0.027 Uiso 1 1 calc R . .
C57 C 0.96908(17) 0.6344(3) 0.23994(17) 0.0289(10) Uani 1 1 d . . .
H57A H 0.9579 0.5893 0.2639 0.035 Uiso 1 1 calc R . .
C58 C 0.99928(17) 0.7062(3) 0.25625(17) 0.0282(10) Uani 1 1 d . . .
H58A H 1.0086 0.7113 0.2915 0.034 Uiso 1 1 calc R . .
C59 C 1.01588(17) 0.7709(3) 0.22079(17) 0.0309(10) Uani 1 1 d . . .
H59A H 1.0369 0.8202 0.2319 0.037 Uiso 1 1 calc R . .
C60 C 1.00214(16) 0.7648(3) 0.16874(15) 0.0225(9) Uani 1 1 d . . .
H60A H 1.0140 0.8094 0.1448 0.027 Uiso 1 1 calc R . .
C61 C 0.75451(15) 0.6659(3) -0.18801(14) 0.0190(8) Uani 1 1 d . . .
C62 C 0.72245(15) 0.7346(3) -0.20670(15) 0.0209(8) Uani 1 1 d . . .
H62A H 0.7097 0.7804 -0.1840 0.025 Uiso 1 1 calc R . .
C63 C 0.70919(17) 0.7360(3) -0.25846(16) 0.0271(10) Uani 1 1 d . . .
H63A H 0.6875 0.7831 -0.2709 0.033 Uiso 1 1 calc R . .
C64 C 0.72715(17) 0.6697(3) -0.29199(16) 0.0278(10) Uani 1 1 d . . .
H64A H 0.7181 0.6713 -0.3274 0.033 Uiso 1 1 calc R . .
C65 C 0.75862(17) 0.6006(3) -0.27343(16) 0.0275(10) Uani 1 1 d . . .
H65A H 0.7707 0.5541 -0.2961 0.033 Uiso 1 1 calc R . .
C66 C 0.77227(16) 0.5994(3) -0.22234(16) 0.0227(9) Uani 1 1 d . . .
H66A H 0.7942 0.5524 -0.2102 0.027 Uiso 1 1 calc R . .
C67 C 0.76886(14) 0.7865(3) -0.10513(14) 0.0179(8) Uani 1 1 d . . .
C68 C 0.73512(16) 0.8164(3) -0.06762(15) 0.0233(9) Uani 1 1 d . . .
H68A H 0.7174 0.7724 -0.0475 0.028 Uiso 1 1 calc R . .
C69 C 0.72732(17) 0.9112(3) -0.05959(18) 0.0302(10) Uani 1 1 d . . .
H69A H 0.7049 0.9311 -0.0334 0.036 Uiso 1 1 calc R . .
C70 C 0.75178(19) 0.9752(3) -0.08913(19) 0.0329(11) Uani 1 1 d . . .
H70A H 0.7457 1.0393 -0.0839 0.039 Uiso 1 1 calc R . .
C71 C 0.78564(17) 0.9470(3) -0.12688(17) 0.0267(10) Uani 1 1 d . . .
H71A H 0.8023 0.9916 -0.1476 0.032 Uiso 1 1 calc R . .
C72 C 0.79478(15) 0.8537(3) -0.13385(16) 0.0230(9) Uani 1 1 d . . .
H72A H 0.8190 0.8346 -0.1585 0.028 Uiso 1 1 calc R . .
C73 C 0.88799(15) 0.3702(3) 0.10092(14) 0.0200(8) Uani 1 1 d . . .
C74 C 0.86820(17) 0.2867(3) 0.08392(18) 0.0273(9) Uani 1 1 d . . .
H74A H 0.8332 0.2812 0.0780 0.033 Uiso 1 1 calc R . .
C75 C 0.89947(19) 0.2112(3) 0.07553(19) 0.0349(11) Uani 1 1 d . . .
H75A H 0.8857 0.1550 0.0628 0.042 Uiso 1 1 calc R . .
C76 C 0.95065(18) 0.2169(3) 0.08546(19) 0.0322(10) Uani 1 1 d . . .
H76A H 0.9716 0.1645 0.0805 0.039 Uiso 1 1 calc R . .
C77 C 0.97077(16) 0.2995(3) 0.10253(15) 0.0228(9) Uani 1 1 d . . .
H77A H 1.0057 0.3042 0.1094 0.027 Uiso 1 1 calc R . .
C78 C 0.93970(16) 0.3760(3) 0.10966(15) 0.0209(8) Uani 1 1 d . . .
H78A H 0.9538 0.4330 0.1206 0.025 Uiso 1 1 calc R . .
C79 C 0.84451(15) 0.4709(3) 0.18476(15) 0.0196(8) Uani 1 1 d . . .
C80 C 0.87733(17) 0.4232(3) 0.21687(15) 0.0235(9) Uani 1 1 d . . .
H80A H 0.9026 0.3852 0.2022 0.028 Uiso 1 1 calc R . .
C81 C 0.87357(18) 0.4304(3) 0.27025(17) 0.0304(10) Uani 1 1 d . . .
H81A H 0.8961 0.3970 0.2916 0.036 Uiso 1 1 calc R . .
C82 C 0.83752(18) 0.4856(4) 0.29206(18) 0.0363(12) Uani 1 1 d . . .
H82A H 0.8348 0.4897 0.3285 0.044 Uiso 1 1 calc R . .
C83 C 0.8051(2) 0.5353(4) 0.26079(19) 0.0446(13) Uani 1 1 d . . .
H83A H 0.7802 0.5739 0.2758 0.054 Uiso 1 1 calc R . .
C84 C 0.80904(18) 0.5288(4) 0.20753(17) 0.0345(11) Uani 1 1 d . . .
H84A H 0.7873 0.5642 0.1864 0.041 Uiso 1 1 calc R . .
C85 C 0.99153(14) 0.5813(3) -0.11812(15) 0.0199(8) Uani 1 1 d . . .
C86 C 1.00135(16) 0.4889(3) -0.12775(15) 0.0219(9) Uani 1 1 d . . .
H86A H 0.9759 0.4507 -0.1421 0.026 Uiso 1 1 calc R . .
C87 C 1.04824(16) 0.4513(3) -0.11656(17) 0.0268(9) Uani 1 1 d . . .
H87A H 1.0550 0.3881 -0.1240 0.032 Uiso 1 1 calc R . .
C88 C 1.08518(17) 0.5066(3) -0.09451(17) 0.0312(11) Uani 1 1 d . . .
H88A H 1.1171 0.4811 -0.0864 0.037 Uiso 1 1 calc R . .
C89 C 1.07531(17) 0.5989(3) -0.08440(17) 0.0300(10) Uani 1 1 d . . .
H89A H 1.1005 0.6366 -0.0691 0.036 Uiso 1 1 calc R . .
C90 C 1.02902(16) 0.6368(3) -0.09636(15) 0.0241(9) Uani 1 1 d . . .
H90A H 1.0227 0.7005 -0.0898 0.029 Uiso 1 1 calc R . .
C91 C 0.93205(15) 0.6374(3) -0.20437(15) 0.0187(8) Uani 1 1 d . . .
C92 C 0.89175(17) 0.6812(3) -0.22884(15) 0.0269(10) Uani 1 1 d . . .
H92A H 0.8670 0.7118 -0.2088 0.032 Uiso 1 1 calc R . .
C93 C 0.88767(17) 0.6803(3) -0.28300(17) 0.0328(11) Uani 1 1 d . . .
H93A H 0.8607 0.7115 -0.2994 0.039 Uiso 1 1 calc R . .
C94 C 0.92303(18) 0.6337(3) -0.31219(17) 0.0347(11) Uani 1 1 d . . .
H94A H 0.9201 0.6314 -0.3486 0.042 Uiso 1 1 calc R . .
C95 C 0.9627(2) 0.5904(4) -0.28775(19) 0.0437(14) Uani 1 1 d . . .
H95A H 0.9870 0.5581 -0.3076 0.052 Uiso 1 1 calc R . .
C96 C 0.96754(18) 0.5935(3) -0.23448(17) 0.0324(11) Uani 1 1 d . . .
H96A H 0.9957 0.5650 -0.2185 0.039 Uiso 1 1 calc R . .
C97 C 0.80323(15) 0.7861(3) 0.16055(14) 0.0179(8) Uani 1 1 d . . .
C98 C 0.84796(16) 0.7758(3) 0.18793(16) 0.0286(10) Uani 1 1 d . . .
H98A H 0.8750 0.7428 0.1727 0.034 Uiso 1 1 calc R . .
C99 C 0.85385(17) 0.8124(4) 0.23678(17) 0.0344(11) Uani 1 1 d . . .
H99A H 0.8848 0.8053 0.2545 0.041 Uiso 1 1 calc R . .
C100 C 0.81480(17) 0.8591(3) 0.25952(16) 0.0269(10) Uani 1 1 d . . .
H10A H 0.8188 0.8854 0.2928 0.032 Uiso 1 1 calc R . .
C101 C 0.76945(17) 0.8675(3) 0.23353(17) 0.0275(10) Uani 1 1 d . . .
H10B H 0.7420 0.8973 0.2499 0.033 Uiso 1 1 calc R . .
C102 C 0.76384(15) 0.8332(3) 0.18423(15) 0.0217(8) Uani 1 1 d . . .
H10C H 0.7331 0.8416 0.1664 0.026 Uiso 1 1 calc R . .
C103 C 0.73182(14) 0.7205(3) 0.08661(15) 0.0187(8) Uani 1 1 d . . .
C104 C 0.70938(14) 0.6409(3) 0.10696(15) 0.0201(8) Uani 1 1 d . . .
H10D H 0.7296 0.5964 0.1241 0.024 Uiso 1 1 calc R . .
C105 C 0.65837(16) 0.6258(3) 0.10258(17) 0.0260(9) Uani 1 1 d . . .
H10E H 0.6436 0.5719 0.1169 0.031 Uiso 1 1 calc R . .
C106 C 0.62851(17) 0.6913(3) 0.07663(17) 0.0313(10) Uani 1 1 d . . .
H10F H 0.5935 0.6814 0.0730 0.038 Uiso 1 1 calc R . .
C107 C 0.65017(16) 0.7692(4) 0.05665(18) 0.0313(10) Uani 1 1 d . . .
H10G H 0.6300 0.8130 0.0389 0.038 Uiso 1 1 calc R . .
C108 C 0.70156(16) 0.7850(3) 0.06208(15) 0.0237(9) Uani 1 1 d . . .
H10H H 0.7159 0.8403 0.0489 0.028 Uiso 1 1 calc R . .
C1S C 0.8921(4) 0.0685(7) 0.2241(6) 0.111(4) Uani 1 1 d . A 2
C2S C 0.9139(4) 0.1458(8) 0.2128(4) 0.072(3) Uani 0.661(14) 1 d PU A 2
C2SB C 0.9006(9) 0.1028(14) 0.2593(7) 0.057(4) Uani 0.339(14) 1 d PU A 2
Cl1S Cl 0.87274(8) 0.02369(12) 0.16110(6) 0.0468(6) Uani 0.762(4) 1 d P A 2
Cl1B Cl 0.9360(3) 0.0083(5) 0.1809(3) 0.067(3) Uani 0.238(4) 1 d P A 2
Cl2S Cl 0.9306(12) 0.1671(13) 0.2871(15) 0.153(3) Uani 0.238(4) 1 d PU A 2
Cl2B Cl 0.9284(3) 0.1963(3) 0.2815(4) 0.153(3) Uani 0.762(4) 1 d PU A 2
C3S C 0.8983(2) 1.0011(5) 0.7472(2) 0.0590(17) Uani 1 1 d . . .
C4S C 0.9416(3) 0.9413(5) 0.7290(2) 0.075(2) Uani 1 1 d . . .
Cl3S Cl 0.83977(7) 0.95366(12) 0.72922(7) 0.0666(4) Uani 1 1 d . . .
Cl4S Cl 0.9521(2) 0.9621(4) 0.66432(16) 0.0596(13) Uani 0.50 1 d P . .
Cl4B Cl 0.9405(4) 0.9339(7) 0.6530(3) 0.130(4) Uani 0.50 1 d P . .

loop_
_atom_site_aniso_label
_atom_site_aniso_U_11
_atom_site_aniso_U_22
_atom_site_aniso_U_33
_atom_site_aniso_U_23
_atom_site_aniso_U_13
_atom_site_aniso_U_12
Pd1 0.01312(13) 0.01481(14) 0.01397(13) -0.00083(11) -0.00023(11) 0.00011(10)
Pd2 0.01246(13) 0.01409(14) 0.01400(13) -0.00077(11) -0.00019(11) 0.00026(10)
Pb1 0.02891(8) 0.03410(9) 0.01416(6) -0.00407(6) -0.00203(7) 0.00125(6)
P1 0.0149(5) 0.0149(5) 0.0170(5) -0.0012(4) -0.0019(4) 0.0008(3)
P2 0.0135(4) 0.0143(5) 0.0157(4) -0.0019(4) -0.0008(4) 0.0002(3)
P3 0.0148(5) 0.0174(5) 0.0158(5) 0.0003(4) -0.0007(4) 0.0011(3)
P4 0.0169(5) 0.0166(5) 0.0173(5) 0.0007(4) -0.0015(4) -0.0007(4)
P5 0.0154(5) 0.0168(5) 0.0160(5) -0.0021(4) 0.0016(4) -0.0007(4)
P6 0.0135(5) 0.0162(5) 0.0159(5) -0.0008(4) 0.0009(4) 0.0014(3)
Cl1 0.0166(5) 0.0245(5) 0.0195(4) 0.0030(4) 0.0003(4) -0.0004(3)
Cl2 0.0429(7) 0.0243(6) 0.0227(5) -0.0027(4) -0.0043(5) -0.0011(5)
O1 0.045(2) 0.0271(18) 0.0343(18) -0.0118(14) 0.0018(15) -0.0066(14)
O2 0.0304(18) 0.047(2) 0.0205(16) 0.0142(14) -0.0012(13) -0.0047(15)
O3 0.0189(15) 0.0283(17) 0.0377(18) 0.0074(14) 0.0017(14) 0.0057(11)
O4 0.0163(15) 0.0426(18) 0.0307(17) 0.0068(14) -0.0002(14) -0.0039(12)
O5 0.0270(17) 0.0364(18) 0.0234(15) -0.0065(13) -0.0030(13) 0.0075(13)
O6 0.055(2) 0.0267(19) 0.047(2) -0.0051(15) 0.0062(18) -0.0164(16)
O7 0.120(4) 0.077(3) 0.055(3) -0.044(2) 0.057(3) -0.074(3)
O8 0.147(5) 0.072(3) 0.069(3) -0.026(2) -0.082(3) 0.052(3)
N1 0.0120(16) 0.0153(16) 0.0177(15) -0.0019(12) -0.0012(12) 0.0008(12)
N2 0.0138(16) 0.0153(17) 0.0147(15) -0.0009(12) 0.0006(12) 0.0016(12)
N3 0.0127(16) 0.0191(17) 0.0185(16) -0.0020(12) 0.0001(13) -0.0015(12)
N4 0.0165(17) 0.0154(18) 0.0201(17) -0.0012(12) 0.0025(13) 0.0006(12)
N5 0.0159(17) 0.0157(17) 0.0167(17) -0.0010(12) -0.0006(13) -0.0046(12)
N6 0.0162(17) 0.0160(17) 0.0166(15) -0.0002(12) -0.0020(13) -0.0007(12)
C1 0.0156(19) 0.015(2) 0.0165(18) -0.0014(14) -0.0006(15) 0.0006(14)
C2 0.025(2) 0.015(2) 0.021(2) -0.0037(15) -0.0054(17) -0.0023(15)
C3 0.019(2) 0.019(2) 0.024(2) -0.0044(16) 0.0002(16) 0.0016(15)
C4 0.018(2) 0.020(2) 0.0169(19) -0.0030(15) -0.0019(15) 0.0056(15)
C5 0.0155(18) 0.019(2) 0.0147(19) -0.0001(14) 0.0002(14) 0.0020(14)
C6 0.0134(19) 0.020(2) 0.0144(17) -0.0001(14) -0.0004(14) 0.0032(14)
C7 0.017(2) 0.019(2) 0.0173(19) -0.0009(15) 0.0004(15) 0.0004(15)
C8 0.013(2) 0.024(2) 0.025(2) -0.0021(16) -0.0043(16) 0.0030(15)
C9 0.018(2) 0.021(2) 0.0174(19) -0.0067(15) -0.0030(15) 0.0017(15)
C10 0.0152(19) 0.017(2) 0.0166(18) -0.0006(14) -0.0002(15) -0.0008(14)
C11 0.0174(19) 0.019(2) 0.025(2) -0.0027(16) 0.0002(17) 0.0059(14)
C12 0.017(2) 0.024(2) 0.0209(19) -0.0040(16) -0.0049(16) 0.0038(15)
C13 0.017(2) 0.018(2) 0.0193(19) 0.0002(15) -0.0006(16) 0.0014(15)
C14 0.016(2) 0.031(2) 0.022(2) 0.0037(16) -0.0055(16) 0.0006(16)
C15 0.015(2) 0.032(3) 0.025(2) 0.0018(17) -0.0063(16) -0.0016(16)
C16 0.019(2) 0.025(2) 0.0204(19) -0.0001(15) 0.0002(16) -0.0006(16)
C17 0.0142(17) 0.0211(19) 0.0149(16) -0.0014(16) -0.0004(16) -0.0005(13)
C18 0.017(2) 0.017(2) 0.0194(19) 0.0008(15) -0.0002(15) -0.0030(15)
C19 0.020(2) 0.018(2) 0.0212(19) -0.0019(15) 0.0017(16) -0.0025(15)
C20 0.024(2) 0.021(2) 0.024(2) 0.0022(16) -0.0001(17) -0.0094(16)
C21 0.028(2) 0.025(2) 0.023(2) 0.0063(17) -0.0015(18) -0.0033(17)
C22 0.021(2) 0.0162(19) 0.0216(19) -0.0007(16) 0.0011(17) -0.0011(14)
C23 0.0129(19) 0.031(2) 0.028(2) 0.0010(17) 0.0019(16) -0.0018(15)
C24 0.0172(19) 0.027(2) 0.028(2) -0.0004(16) 0.0045(18) -0.0079(16)
C25 0.0167(19) 0.0167(19) 0.0211(19) 0.0012(16) 0.0038(17) -0.0015(13)
C26 0.022(2) 0.021(2) 0.021(2) 0.0010(16) 0.0071(17) -0.0031(16)
C27 0.020(2) 0.023(2) 0.019(2) 0.0031(15) 0.0028(16) -0.0040(15)
C28 0.020(2) 0.0156(19) 0.0169(19) 0.0000(14) -0.0012(15) -0.0036(15)
C29 0.0148(19) 0.014(2) 0.0179(18) 0.0015(14) -0.0018(15) -0.0016(14)
C30 0.0188(18) 0.0098(17) 0.0156(18) -0.0005(15) -0.0021(15) -0.0007(12)
C31 0.0185(19) 0.0164(19) 0.0215(19) 0.0017(16) -0.0008(17) 0.0008(13)
C32 0.022(2) 0.017(2) 0.0203(19) -0.0020(15) -0.0023(17) 0.0021(15)
C33 0.024(2) 0.016(2) 0.0192(19) -0.0009(15) 0.0013(16) 0.0002(15)
C34 0.016(2) 0.019(2) 0.0171(19) -0.0027(15) -0.0012(15) 0.0027(15)
C35 0.022(2) 0.020(2) 0.022(2) 0.0026(16) -0.0023(17) -0.0026(16)
C36 0.024(2) 0.014(2) 0.022(2) -0.0034(15) -0.0005(16) 0.0006(15)
C37 0.017(2) 0.024(2) 0.0192(19) -0.0036(15) -0.0051(16) 0.0031(15)
C38 0.023(2) 0.024(2) 0.024(2) -0.0055(17) 0.0004(17) -0.0007(16)
C39 0.028(3) 0.042(3) 0.028(2) -0.008(2) 0.006(2) 0.000(2)
C40 0.027(3) 0.050(3) 0.034(3) -0.020(2) -0.005(2) 0.007(2)
C41 0.031(3) 0.032(3) 0.041(3) -0.018(2) -0.009(2) 0.002(2)
C42 0.026(2) 0.025(2) 0.028(2) -0.0063(18) -0.0044(18) -0.0024(18)
C43 0.016(2) 0.0138(19) 0.024(2) -0.0030(15) 0.0006(16) 0.0018(14)
C44 0.023(2) 0.022(2) 0.028(2) 0.0003(17) -0.0047(18) -0.0045(15)
C45 0.020(2) 0.029(2) 0.038(3) -0.004(2) -0.0002(19) -0.0026(17)
C46 0.024(2) 0.027(3) 0.036(3) -0.0052(19) 0.0118(19) -0.0069(18)
C47 0.033(3) 0.024(2) 0.038(3) 0.0094(19) 0.009(2) -0.0013(18)
C48 0.022(2) 0.020(2) 0.028(2) 0.0013(16) 0.0007(17) 0.0013(16)
C49 0.0148(19) 0.019(2) 0.0189(18) -0.0011(15) -0.0067(15) -0.0024(14)
C50 0.019(2) 0.017(2) 0.029(2) 0.0007(16) -0.0023(17) -0.0021(15)
C51 0.032(3) 0.018(2) 0.039(3) 0.0024(18) -0.010(2) -0.0008(18)
C52 0.031(3) 0.027(3) 0.036(3) 0.0118(19) -0.013(2) -0.0133(19)
C53 0.024(2) 0.036(3) 0.027(2) 0.010(2) -0.0008(19) -0.0125(17)
C54 0.021(2) 0.028(2) 0.0190(19) -0.0002(16) -0.0048(16) -0.0020(16)
C55 0.0127(19) 0.018(2) 0.0226(19) -0.0019(15) -0.0011(15) 0.0027(14)
C56 0.021(2) 0.022(2) 0.023(2) 0.0023(16) -0.0058(17) -0.0019(16)
C57 0.029(3) 0.034(3) 0.023(2) 0.0061(18) -0.0047(19) 0.0059(19)
C58 0.026(2) 0.035(3) 0.023(2) -0.0054(18) -0.0079(18) 0.0073(18)
C59 0.029(3) 0.037(3) 0.026(2) -0.0119(19) -0.0028(19) -0.0039(19)
C60 0.025(2) 0.023(2) 0.019(2) -0.0026(16) 0.0004(17) -0.0053(16)
C61 0.022(2) 0.018(2) 0.0162(18) 0.0015(15) 0.0030(16) -0.0027(15)
C62 0.022(2) 0.023(2) 0.0178(19) 0.0008(15) -0.0030(16) 0.0038(16)
C63 0.030(3) 0.029(2) 0.022(2) 0.0044(17) -0.0061(18) 0.0057(18)
C64 0.031(3) 0.036(3) 0.017(2) 0.0018(18) -0.0044(18) 0.0003(19)
C65 0.031(3) 0.032(3) 0.019(2) -0.0048(17) -0.0005(18) 0.0016(18)
C66 0.024(2) 0.024(2) 0.020(2) -0.0028(16) -0.0027(17) 0.0062(16)
C67 0.019(2) 0.020(2) 0.0150(18) -0.0036(14) -0.0059(15) 0.0006(14)
C68 0.026(2) 0.026(2) 0.018(2) -0.0055(16) 0.0000(17) 0.0030(17)
C69 0.030(3) 0.033(3) 0.027(2) -0.0095(18) -0.006(2) 0.013(2)
C70 0.039(3) 0.019(2) 0.041(3) -0.005(2) -0.016(2) 0.0080(19)
C71 0.031(2) 0.016(2) 0.033(2) 0.0027(17) -0.0110(19) -0.0018(16)
C72 0.019(2) 0.022(2) 0.028(2) 0.0014(16) 0.0011(17) 0.0004(15)
C73 0.024(2) 0.020(2) 0.0163(19) 0.0044(15) -0.0018(16) -0.0029(15)
C74 0.030(2) 0.020(2) 0.032(2) -0.0028(18) -0.010(2) -0.0006(17)
C75 0.039(3) 0.021(2) 0.045(3) -0.009(2) -0.010(2) -0.0004(19)
C76 0.036(3) 0.018(2) 0.043(3) -0.006(2) -0.001(2) 0.0063(17)
C77 0.021(2) 0.025(2) 0.022(2) 0.0014(16) 0.0020(16) 0.0036(16)
C78 0.026(2) 0.016(2) 0.020(2) 0.0022(15) 0.0018(17) 0.0003(16)
C79 0.019(2) 0.022(2) 0.0185(19) -0.0006(15) -0.0013(16) -0.0046(15)
C80 0.030(2) 0.025(2) 0.0165(19) 0.0036(16) -0.0025(17) 0.0006(17)
C81 0.029(3) 0.041(3) 0.021(2) 0.0073(19) -0.0001(18) -0.002(2)
C82 0.032(3) 0.059(3) 0.018(2) -0.004(2) 0.000(2) -0.002(2)
C83 0.038(3) 0.069(4) 0.026(3) -0.009(2) 0.002(2) 0.011(3)
C84 0.031(3) 0.050(3) 0.023(2) -0.002(2) -0.0042(19) 0.011(2)
C85 0.0173(19) 0.025(2) 0.0173(19) 0.0003(16) 0.0021(16) 0.0016(14)
C86 0.022(2) 0.023(2) 0.021(2) 0.0005(15) 0.0037(16) 0.0023(16)
C87 0.027(2) 0.030(2) 0.023(2) 0.0040(19) 0.0081(19) 0.0080(17)
C88 0.019(2) 0.049(3) 0.025(2) 0.004(2) 0.0028(18) 0.011(2)
C89 0.020(2) 0.045(3) 0.026(2) 0.0011(19) -0.0023(18) -0.0010(19)
C90 0.020(2) 0.030(2) 0.022(2) -0.0031(17) -0.0002(17) 0.0010(17)
C91 0.015(2) 0.018(2) 0.023(2) 0.0005(15) -0.0009(16) -0.0013(15)
C92 0.026(2) 0.039(3) 0.016(2) 0.0022(17) 0.0016(17) 0.0063(19)
C93 0.024(2) 0.051(3) 0.023(2) 0.008(2) -0.0006(19) 0.003(2)
C94 0.035(3) 0.053(3) 0.016(2) 0.000(2) -0.0015(19) -0.003(2)
C95 0.045(3) 0.064(4) 0.022(2) -0.001(2) 0.010(2) 0.027(3)
C96 0.029(3) 0.046(3) 0.022(2) 0.0016(19) 0.0010(19) 0.016(2)
C97 0.019(2) 0.018(2) 0.0166(18) -0.0001(14) 0.0016(15) -0.0007(15)
C98 0.022(2) 0.044(3) 0.020(2) -0.0123(19) -0.0021(17) 0.0094(19)
C99 0.023(2) 0.055(3) 0.025(2) -0.013(2) -0.0087(19) 0.006(2)
C100 0.030(3) 0.035(3) 0.016(2) -0.0060(17) 0.0030(18) -0.0026(19)
C101 0.023(2) 0.033(3) 0.027(2) -0.0070(18) 0.0088(18) 0.0036(18)
C102 0.016(2) 0.028(2) 0.020(2) -0.0040(16) 0.0018(16) 0.0027(16)
C103 0.020(2) 0.020(2) 0.0155(18) -0.0058(16) -0.0012(16) 0.0028(14)
C104 0.0113(19) 0.026(2) 0.023(2) -0.0034(16) -0.0009(15) -0.0012(15)
C105 0.016(2) 0.032(2) 0.030(2) -0.0109(18) 0.0028(17) -0.0045(17)
C106 0.017(2) 0.046(3) 0.031(2) -0.010(2) -0.0048(18) -0.0006(19)
C107 0.016(2) 0.049(3) 0.029(2) -0.001(2) -0.0008(18) 0.0082(19)
C108 0.018(2) 0.032(3) 0.021(2) 0.0009(17) -0.0026(16) 0.0049(17)
C1S 0.066(6) 0.107(9) 0.161(11) -0.030(8) -0.006(7) 0.032(5)
C2S 0.083(7) 0.066(7) 0.066(6) 0.049(5) 0.035(5) 0.034(5)
C2SB 0.092(10) 0.057(9) 0.021(7) 0.023(6) 0.024(7) 0.027(8)
Cl1S 0.0651(14) 0.0419(11) 0.0334(9) -0.0085(7) 0.0047(8) 0.0047(8)
Cl1B 0.066(5) 0.051(4) 0.084(5) -0.020(3) 0.031(4) -0.010(3)
Cl2S 0.120(2) 0.070(4) 0.270(6) -0.071(5) -0.148(3) 0.046(4)
Cl2B 0.120(2) 0.070(4) 0.270(6) -0.070(4) -0.149(3) 0.046(3)
C3S 0.042(4) 0.072(5) 0.063(4) -0.015(3) 0.002(3) 0.009(3)
C4S 0.075(5) 0.103(6) 0.046(4) 0.017(4) 0.010(3) 0.047(4)
Cl3S 0.0636(11) 0.0641(11) 0.0721(11) -0.0053(9) -0.0024(9) -0.0061(8)
Cl4S 0.063(3) 0.087(3) 0.0293(19) 0.006(2) 0.0091(19) 0.021(2)
Cl4B 0.123(7) 0.194(8) 0.074(4) -0.060(4) -0.011(4) 0.078(6)

loop_
_atom_type_symbol
_atom_type_description
_atom_type_scat_dispersion_real
_atom_type_scat_dispersion_imag
_atom_type_scat_source
C C 0.0033 0.0016 'International Tables Vol C Tables 4.2.6.8 and 6.1.1.4'
H H 0.0000 0.0000 'International Tables Vol C Tables 4.2.6.8 and 6.1.1.4'
N N 0.0061 0.0033 'International Tables Vol C Tables 4.2.6.8 and 6.1.1.4'
O O 0.0106 0.0060 'International Tables Vol C Tables 4.2.6.8 and 6.1.1.4'
P P 0.1023 0.0942 'International Tables Vol C Tables 4.2.6.8 and 6.1.1.4'
Cl Cl 0.1484 0.1585 'International Tables Vol C Tables 4.2.6.8 and 6.1.1.4'
Pd Pd -0.9988 1.0072 'International Tables Vol C Tables 4.2.6.8 and 6.1.1.4'
Pb Pb -3.3944 10.1111 'International Tables Vol C Tables 4.2.6.8 and 6.1.1.4'

loop_
_geom_angle_atom_site_label_1
_geom_angle_atom_site_label_2
_geom_angle_atom_site_label_3
_geom_angle
P1 Pd1 P5 117.27(4)
P1 Pd1 P3 119.41(4)
P5 Pd1 P3 121.30(4)
P1 Pd1 Pb1 96.22(3)
P5 Pd1 Pb1 94.76(3)
P3 Pd1 Pb1 93.25(3)
P4 Pd2 P2 120.15(4)
P4 Pd2 P6 120.21(4)
P2 Pd2 P6 116.42(4)
P4 Pd2 Pb1 96.38(3)
P2 Pd2 Pb1 94.66(3)
P6 Pd2 Pb1 96.86(3)
Pd2 Pb1 Pd1 178.751(11)
C43 P1 C1 103.22(18)
C43 P1 C37 101.27(18)
C1 P1 C37 101.80(17)
C43 P1 Pd1 127.10(13)
C1 P1 Pd1 107.89(13)
C37 P1 Pd1 112.57(14)
C49 P2 C55 102.94(17)
C49 P2 C10 103.51(18)
C55 P2 C10 102.90(17)
C49 P2 Pd2 126.59(13)
C55 P2 Pd2 109.65(13)
C10 P2 Pd2 108.78(13)
C67 P3 C61 99.38(17)
C67 P3 C13 102.22(18)
C61 P3 C13 104.36(18)
C67 P3 Pd1 130.47(13)
C61 P3 Pd1 110.42(13)
C13 P3 Pd1 107.24(13)
C73 P4 C22 102.91(18)
C73 P4 C79 102.55(18)
C22 P4 C79 103.81(18)
C73 P4 Pd2 128.77(13)
C22 P4 Pd2 108.92(13)
C79 P4 Pd2 107.34(13)
C91 P5 C25 102.65(18)
C91 P5 C85 102.35(18)
C25 P5 C85 104.46(18)
C91 P5 Pd1 106.36(13)
C25 P5 Pd1 107.31(12)
C85 P5 Pd1 130.58(13)
C97 P6 C103 102.27(17)
C97 P6 C34 103.45(17)
C103 P6 C34 103.40(18)
C97 P6 Pd2 107.24(13)
C103 P6 Pd2 129.48(12)
C34 P6 Pd2 108.27(13)
O1 Cl1 O4 110.20(19)
O1 Cl1 O3 109.8(2)
O4 Cl1 O3 109.35(18)
O1 Cl1 O2 109.3(2)
O4 Cl1 O2 109.32(19)
O3 Cl1 O2 108.85(19)
O6 Cl2 O7 109.5(2)
O6 Cl2 O8 108.7(3)
O7 Cl2 O8 111.1(4)
O6 Cl2 O5 110.3(2)
O7 Cl2 O5 108.5(2)
O8 Cl2 O5 108.8(2)
C1 N1 C5 117.4(3)
C10 N2 C6 117.7(3)
C13 N3 C17 118.0(3)
C22 N4 C18 118.0(3)
C25 N5 C29 118.7(3)
C34 N6 C30 117.0(3)
N1 C1 C2 122.9(4)
N1 C1 P1 114.7(3)
C2 C1 P1 122.2(3)
C3 C2 C1 120.3(4)
C2 C3 C4 117.8(4)
C5 C4 C3 118.9(4)
C5 C4 C11 120.5(3)
C3 C4 C11 120.6(4)
N1 C5 C4 122.3(3)
N1 C5 C6 118.5(3)
C4 C5 C6 119.0(3)
N2 C6 C7 122.0(3)
N2 C6 C5 118.7(3)
C7 C6 C5 119.2(3)
C6 C7 C8 119.0(4)
C6 C7 C12 120.6(3)
C8 C7 C12 120.4(4)
C9 C8 C7 118.5(4)
C8 C9 C10 119.0(4)
N2 C10 C9 123.6(4)
N2 C10 P2 113.9(3)
C9 C10 P2 122.0(3)
C12 C11 C4 120.8(4)
C11 C12 C7 119.9(4)
N3 C13 C14 123.0(4)
N3 C13 P3 114.2(3)
C14 C13 P3 122.6(3)
C15 C14 C13 119.1(4)
C14 C15 C16 119.6(4)
C15 C16 C17 118.0(4)
C15 C16 C23 121.7(4)
C17 C16 C23 120.3(4)
N3 C17 C16 122.3(4)
N3 C17 C18 118.8(3)
C16 C17 C18 118.9(3)
N4 C18 C19 122.3(3)
N4 C18 C17 118.9(3)
C19 C18 C17 118.9(3)
C20 C19 C24 121.8(4)
C20 C19 C18 117.9(4)
C24 C19 C18 120.3(4)
C21 C20 C19 119.1(4)
C20 C21 C22 119.3(4)
N4 C22 C21 123.3(4)
N4 C22 P4 113.5(3)
C21 C22 P4 123.0(3)
C24 C23 C16 121.3(4)
C23 C24 C19 120.4(4)
N5 C25 C26 123.0(3)
N5 C25 P5 115.0(3)
C26 C25 P5 121.5(3)
C27 C26 C25 118.7(4)
C26 C27 C28 119.3(4)
C27 C28 C29 118.3(4)
C27 C28 C35 121.0(3)
C29 C28 C35 120.6(4)
N5 C29 C28 121.6(4)
N5 C29 C30 119.4(3)
C28 C29 C30 118.9(3)
N6 C30 C31 123.0(3)
N6 C30 C29 118.4(3)
C31 C30 C29 118.5(3)
C32 C31 C30 117.6(3)
C32 C31 C36 121.9(4)
C30 C31 C36 120.5(4)
C33 C32 C31 119.4(4)
C32 C33 C34 118.8(4)
N6 C34 C33 124.0(4)
N6 C34 P6 114.2(3)
C33 C34 P6 121.7(3)
C36 C35 C28 120.9(4)
C35 C36 C31 120.5(4)
C38 C37 C42 119.7(4)
C38 C37 P1 118.1(3)
C42 C37 P1 122.2(3)
C37 C38 C39 120.4(4)
C40 C39 C38 119.8(4)
C41 C40 C39 119.8(4)
C40 C41 C42 120.9(4)
C41 C42 C37 119.3(4)
C48 C43 C44 119.2(4)
C48 C43 P1 123.6(3)
C44 C43 P1 117.2(3)
C45 C44 C43 120.7(4)
C44 C45 C46 119.5(4)
C47 C46 C45 119.9(4)
C48 C47 C46 120.6(4)
C47 C48 C43 119.9(4)
C54 C49 C50 118.9(4)
C54 C49 P2 123.8(3)
C50 C49 P2 117.3(3)
C51 C50 C49 119.7(4)
C50 C51 C52 120.6(4)
C53 C52 C51 120.0(4)
C52 C53 C54 119.9(4)
C53 C54 C49 120.8(4)
C60 C55 C56 118.4(4)
C60 C55 P2 124.2(3)
C56 C55 P2 117.2(3)
C57 C56 C55 121.1(4)
C58 C57 C56 120.3(4)
C57 C58 C59 119.3(4)
C58 C59 C60 121.0(4)
C55 C60 C59 119.8(4)
C66 C61 C62 118.4(4)
C66 C61 P3 118.6(3)
C62 C61 P3 122.9(3)
C63 C62 C61 120.1(4)
C64 C63 C62 120.8(4)
C63 C64 C65 119.3(4)
C66 C65 C64 120.2(4)
C65 C66 C61 121.3(4)
C68 C67 C72 118.3(4)
C68 C67 P3 123.0(3)
C72 C67 P3 118.5(3)
C67 C68 C69 120.2(4)
C70 C69 C68 120.5(4)
C69 C70 C71 120.4(4)
C72 C71 C70 119.4(4)
C71 C72 C67 121.2(4)
C74 C73 C78 118.6(4)
C74 C73 P4 123.6(3)
C78 C73 P4 117.8(3)
C75 C74 C73 120.2(4)
C74 C75 C76 120.8(4)
C77 C76 C75 119.5(4)
C76 C77 C78 119.8(4)
C77 C78 C73 121.1(4)
C80 C79 C84 118.0(4)
C80 C79 P4 123.8(3)
C84 C79 P4 117.8(3)
C79 C80 C81 120.9(4)
C82 C81 C80 120.3(4)
C81 C82 C83 119.8(4)
C82 C83 C84 120.0(5)
C83 C84 C79 120.9(4)
C86 C85 C90 119.4(4)
C86 C85 P5 118.5(3)
C90 C85 P5 122.2(3)
C85 C86 C87 120.6(4)
C88 C87 C86 119.8(4)
C89 C88 C87 119.8(4)
C90 C89 C88 120.5(4)
C89 C90 C85 120.0(4)
C96 C91 C92 118.5(4)
C96 C91 P5 123.9(3)
C92 C91 P5 117.0(3)
C91 C92 C93 120.5(4)
C94 C93 C92 119.9(4)
C95 C94 C93 119.3(4)
C94 C95 C96 120.8(4)
C91 C96 C95 121.0(4)
C102 C97 C98 118.1(4)
C102 C97 P6 124.2(3)
C98 C97 P6 117.6(3)
C99 C98 C97 121.5(4)
C100 C99 C98 119.7(4)
C99 C100 C101 119.6(4)
C102 C101 C100 120.8(4)
C101 C102 C97 120.2(4)
C108 C103 C104 118.4(4)
C108 C103 P6 123.8(3)
C104 C103 P6 117.8(3)
C105 C104 C103 121.3(4)
C104 C105 C106 119.4(4)
C107 C106 C105 119.7(4)
C106 C107 C108 120.7(4)
C103 C108 C107 120.5(4)
C2SB C1S C2S 72.4(12)
C2SB C1S Cl1S 172.2(14)
C2S C1S Cl1S 103.2(12)
C2SB C1S Cl1B 127.6(14)
C2S C1S Cl1B 89.0(9)
Cl1S C1S Cl1B 57.8(4)
C1S C2S C2SB 46.2(10)
C1S C2S Cl2S 90.8(12)
C2SB C2S Cl2S 45.3(15)
C1S C2S Cl2B 101.7(8)
C2SB C2S Cl2B 55.5(12)
Cl2S C2S Cl2B 13.0(6)
C1S C2S Cl1B 55.5(7)
C2SB C2S Cl1B 89.6(11)
Cl2S C2S Cl1B 115.9(6)
Cl2B C2S Cl1B 128.0(5)
C1S C2SB C2S 61.4(10)
C1S C2SB Cl2S 149(3)
C2S C2SB Cl2S 90(2)
C1S C2SB Cl2B 141.2(17)
C2S C2SB Cl2B 79.9(13)
Cl2S C2SB Cl2B 14.6(10)
Cl1B Cl1S C1S 61.3(4)
Cl1S Cl1B C1S 60.9(4)
Cl1S Cl1B C2S 75.3(4)
C1S Cl1B C2S 35.4(4)
C2SB Cl2S C2S 44.5(12)
C2SB Cl2B C2S 44.6(6)
C4S C3S Cl3S 111.6(5)
C3S C4S Cl4S 109.2(5)
C3S C4S Cl4B 109.3(5)
Cl4S C4S Cl4B 16.6(4)
Cl4B Cl4S C4S 106.2(14)
Cl4S Cl4B C4S 57.2(11)

loop_
_geom_bond_atom_site_label_1
_geom_bond_atom_site_label_2
_geom_bond_distance
Pd1 P1 2.3253(11)
Pd1 P5 2.3357(12)
Pd1 P3 2.3425(11)
Pd1 Pb1 2.7095(6)
Pd2 P4 2.3191(11)
Pd2 P2 2.3336(11)
Pd2 P6 2.3454(11)
Pd2 Pb1 2.6902(6)
P1 C43 1.830(4)
P1 C1 1.849(4)
P1 C37 1.854(4)
P2 C49 1.826(4)
P2 C55 1.835(4)
P2 C10 1.839(4)
P3 C67 1.832(4)
P3 C61 1.834(4)
P3 C13 1.841(4)
P4 C73 1.831(4)
P4 C22 1.837(4)
P4 C79 1.840(4)
P5 C91 1.829(4)
P5 C25 1.831(4)
P5 C85 1.844(4)
P6 C97 1.837(4)
P6 C103 1.843(4)
P6 C34 1.851(4)
Cl1 O1 1.430(3)
Cl1 O4 1.435(3)
Cl1 O3 1.436(3)
Cl1 O2 1.445(3)
Cl2 O6 1.415(3)
Cl2 O7 1.416(4)
Cl2 O8 1.423(4)
Cl2 O5 1.451(3)
N1 C1 1.346(5)
N1 C5 1.374(5)
N2 C10 1.330(5)
N2 C6 1.371(5)
N3 C13 1.341(5)
N3 C17 1.357(5)
N4 C22 1.339(5)
N4 C18 1.353(5)
N5 C25 1.335(5)
N5 C29 1.356(5)
N6 C34 1.330(5)
N6 C30 1.370(5)
C1 C2 1.400(5)
C2 C3 1.379(5)
C3 C4 1.415(5)
C4 C5 1.405(5)
C4 C11 1.433(5)
C5 C6 1.443(5)
C6 C7 1.404(5)
C7 C8 1.407(5)
C7 C12 1.441(5)
C8 C9 1.382(5)
C9 C10 1.405(5)
C11 C12 1.360(5)
C13 C14 1.406(5)
C14 C15 1.367(6)
C15 C16 1.404(6)
C16 C17 1.417(5)
C16 C23 1.428(5)
C17 C18 1.448(5)
C18 C19 1.431(5)
C19 C20 1.406(6)
C19 C24 1.428(6)
C20 C21 1.376(6)
C21 C22 1.403(6)
C23 C24 1.358(6)
C25 C26 1.418(5)
C26 C27 1.367(6)
C27 C28 1.414(5)
C28 C29 1.419(5)
C28 C35 1.424(5)
C29 C30 1.452(5)
C30 C31 1.415(5)
C31 C32 1.402(5)
C31 C36 1.442(5)
C32 C33 1.378(5)
C33 C34 1.403(5)
C35 C36 1.350(5)
C37 C38 1.378(6)
C37 C42 1.402(6)
C38 C39 1.402(6)
C39 C40 1.388(7)
C40 C41 1.376(7)
C41 C42 1.397(6)
C43 C48 1.389(5)
C43 C44 1.404(5)
C44 C45 1.382(6)
C45 C46 1.391(6)
C46 C47 1.388(6)
C47 C48 1.385(6)
C49 C54 1.394(5)
C49 C50 1.407(5)
C50 C51 1.385(6)
C51 C52 1.386(6)
C52 C53 1.384(7)
C53 C54 1.384(5)
C55 C60 1.392(5)
C55 C56 1.403(5)
C56 C57 1.386(6)
C57 C58 1.381(6)
C58 C59 1.385(6)
C59 C60 1.403(6)
C61 C66 1.393(5)
C61 C62 1.397(5)
C62 C63 1.390(5)
C63 C64 1.379(6)
C64 C65 1.391(6)
C65 C66 1.376(6)
C67 C68 1.394(5)
C67 C72 1.406(5)
C68 C69 1.401(6)
C69 C70 1.367(7)
C70 C71 1.394(6)
C71 C72 1.382(6)
C73 C74 1.388(6)
C73 C78 1.400(6)
C74 C75 1.390(6)
C75 C76 1.391(6)
C76 C77 1.382(6)
C77 C78 1.393(5)
C79 C80 1.391(6)
C79 C84 1.394(6)
C80 C81 1.394(6)
C81 C82 1.371(7)
C82 C83 1.387(7)
C83 C84 1.390(6)
C85 C86 1.384(5)
C85 C90 1.400(6)
C86 C87 1.394(6)
C87 C88 1.392(6)
C88 C89 1.385(6)
C89 C90 1.385(6)
C91 C96 1.382(6)
C91 C92 1.400(6)
C92 C93 1.411(6)
C93 C94 1.384(6)
C94 C95 1.384(7)
C95 C96 1.390(6)
C97 C102 1.394(5)
C97 C98 1.396(6)
C98 C99 1.383(6)
C99 C100 1.374(6)
C100 C101 1.390(6)
C101 C102 1.381(6)
C103 C108 1.387(5)
C103 C104 1.400(5)
C104 C105 1.382(5)
C105 C106 1.408(6)
C106 C107 1.367(7)
C107 C108 1.396(6)
C1S C2SB 1.06(2)
C1S C2S 1.293(13)
C1S Cl1S 1.834(13)
C1S Cl1B 1.840(12)
C2S C2SB 1.404(16)
C2S Cl2S 2.00(4)
C2S Cl2B 1.967(15)
C2S Cl1B 2.231(14)
C2SB Cl2S 1.42(3)
C2SB Cl2B 1.65(3)
Cl1S Cl1B 1.777(8)
C3S C4S 1.519(8)
C3S Cl3S 1.767(7)
C4S Cl4S 1.729(8)
C4S Cl4B 1.976(9)
Cl4S Cl4B 0.589(11)
